data_7230076
loop_
_publ_author_name
'Ward, Matthew D.'
'Huang, Haw-Tyng'
'Zhu, Li'
'Biswas, Arani'
'Popov, Dmitry'
'Badding, John V.'
'Strobel, Timothy A.'

_publ_section_title
;
 Chemistry through cocrystals: pressure-induced polymerization of
 C<sub>2</sub>H<sub>2</sub>&#x00B7;C<sub>6</sub>H<sub>6</sub> to an
 extended crystalline hydrocarbon.
;
_journal_issue 10
_journal_name_full 'Physical chemistry chemical physics : PCCP'
_journal_page_first 7282
_journal_page_last 7294
_journal_paper_doi 10.1039/c7cp07852h
_journal_volume 20
_journal_year 2018
_chemical_formula_moiety 'C6 H6, C2 H2'
_chemical_formula_sum 'C8 H8'
_chemical_formula_weight 104.14
_space_group_crystal_system trigonal
_space_group_IT_number 166
_space_group_name_Hall '-R 3 2"'
_space_group_name_H-M_alt 'R -3 m :H'
_symmetry_space_group_name_Hall '-R 3 2"'
_symmetry_space_group_name_H-M 'R -3 m :H'
_atom_sites_solution_hydrogens difmap
_audit_creation_method SHELXL-2014/7
_audit_update_record
;
2018-02-01 deposited with the CCDC.
2018-02-02 downloaded from the CCDC.
;
_cell_angle_alpha 90
_cell_angle_beta 90
_cell_angle_gamma 120
_cell_formula_units_Z 3
_cell_length_a 8.1945(12)
_cell_length_b 8.1945(12)
_cell_length_c 8.0541(16)
_cell_measurement_reflns_used 71
_cell_measurement_temperature 293(2)
_cell_measurement_theta_max 9.9855
_cell_measurement_theta_min 2.1655
_cell_volume 468.37(13)
_computing_cell_refinement 'RSV, (Dera, 2013)'
_computing_data_reduction 'GSE-ADA, (Dera, 2013)'
_computing_molecular_graphics 'Crystalmaker (Palmer, 2015)'
_computing_structure_refinement 'SHELXL-2014/7 (Sheldrick, 2014)'
_computing_structure_solution 'SHELXS-2014/7 (Sheldrick, 2014)'
_diffrn_ambient_temperature 293(2)
_diffrn_measured_fraction_theta_full 0.308
_diffrn_measured_fraction_theta_max 0.273
_diffrn_measurement_device_type 'MAR 2300'
_diffrn_measurement_method '\w scans'
_diffrn_radiation_type synchrotron
_diffrn_radiation_wavelength 0.3100
_diffrn_reflns_av_R_equivalents 0.0525
_diffrn_reflns_av_unetI/netI 0.0553
_diffrn_reflns_Laue_measured_fraction_full 0.308
_diffrn_reflns_Laue_measured_fraction_max 0.273
_diffrn_reflns_limit_h_max 6
_diffrn_reflns_limit_h_min -3
_diffrn_reflns_limit_k_max 6
_diffrn_reflns_limit_k_min -7
_diffrn_reflns_limit_l_max 8
_diffrn_reflns_limit_l_min -8
_diffrn_reflns_number 69
_diffrn_reflns_point_group_measured_fraction_full 0.308
_diffrn_reflns_point_group_measured_fraction_max 0.273
_diffrn_reflns_theta_full 10.719
_diffrn_reflns_theta_max 11.340
_diffrn_reflns_theta_min 2.168
_exptl_absorpt_coefficient_mu 0.041
_exptl_absorpt_correction_type none
_exptl_crystal_colour colourless
_exptl_crystal_density_diffrn 1.108
_exptl_crystal_description plate
_exptl_crystal_F_000 168
_exptl_crystal_size_max 0.190
_exptl_crystal_size_mid 0.160
_exptl_crystal_size_min 0.050
_refine_diff_density_max 0.056
_refine_diff_density_min -0.079
_refine_diff_density_rms 0.018
_refine_ls_extinction_method none
_refine_ls_goodness_of_fit_ref 1.063
_refine_ls_hydrogen_treatment refall
_refine_ls_matrix_type full
_refine_ls_number_parameters 13
_refine_ls_number_reflns 38
_refine_ls_number_restraints 0
_refine_ls_restrained_S_all 1.063
_refine_ls_R_factor_all 0.0515
_refine_ls_R_factor_gt 0.0350
_refine_ls_shift/su_max 0.000
_refine_ls_shift/su_mean 0.000
_refine_ls_structure_factor_coef Fsqd
_refine_ls_weighting_details 'w=1/[\s^2^(Fo^2^)] where P=(Fo^2^+2Fc^2^)/3'
_refine_ls_weighting_scheme calc
_refine_ls_wR_factor_gt 0.0338
_refine_ls_wR_factor_ref 0.0355
_reflns_Friedel_coverage 0.000
_reflns_number_gt 37
_reflns_number_total 38
_reflns_threshold_expression 'I > 2\s(I)'
_cod_data_source_file c7cp07852h2.cif
_cod_data_source_block 0p7GPa
_cod_depositor_comments 'Adding full bibliography for 7230076.cif.'
_cod_original_cell_volume 468.37(17)
_cod_database_code 7230076
_shelx_shelxl_version_number 2014/7
_shelx_space_group_comment
;
The symmetry employed for this shelxl refinement is uniquely defined
by the following loop, which should always be used as a source of
symmetry information in preference to the above space-group names.
They are only intended as comments.
;

loop_
_space_group_symop_operation_xyz
'x, y, z'
'-y, x-y, z'
'-x+y, -x, z'
'y, x, -z'
'x-y, -y, -z'
'-x, -x+y, -z'
'x+2/3, y+1/3, z+1/3'
'-y+2/3, x-y+1/3, z+1/3'
'-x+y+2/3, -x+1/3, z+1/3'
'y+2/3, x+1/3, -z+1/3'
'x-y+2/3, -y+1/3, -z+1/3'
'-x+2/3, -x+y+1/3, -z+1/3'
'x+1/3, y+2/3, z+2/3'
'-y+1/3, x-y+2/3, z+2/3'
'-x+y+1/3, -x+2/3, z+2/3'
'y+1/3, x+2/3, -z+2/3'
'x-y+1/3, -y+2/3, -z+2/3'
'-x+1/3, -x+y+2/3, -z+2/3'
'-x, -y, -z'
'y, -x+y, -z'
'x-y, x, -z'
'-y, -x, z'
'-x+y, y, z'
'x, x-y, z'
'-x+2/3, -y+1/3, -z+1/3'
'y+2/3, -x+y+1/3, -z+1/3'
'x-y+2/3, x+1/3, -z+1/3'
'-y+2/3, -x+1/3, z+1/3'
'-x+y+2/3, y+1/3, z+1/3'
'x+2/3, x-y+1/3, z+1/3'
'-x+1/3, -y+2/3, -z+2/3'
'y+1/3, -x+y+2/3, -z+2/3'
'x-y+1/3, x+2/3, -z+2/3'
'-y+1/3, -x+2/3, z+2/3'
'-x+y+1/3, y+2/3, z+2/3'
'x+1/3, x-y+2/3, z+2/3'

loop_
_atom_site_label
_atom_site_type_symbol
_atom_site_fract_x
_atom_site_fract_y
_atom_site_fract_z
_atom_site_U_iso_or_equiv
_atom_site_adp_type
_atom_site_occupancy
_atom_site_site_symmetry_order
_atom_site_calc_flag
_atom_site_refinement_flags_posn
_atom_site_refinement_flags_adp
_atom_site_refinement_flags_occupancy
C1 C 0.0000 0.0000 0.4285(8) 0.054(2) Uani 1 6 d S T P
C2 C 0.0000 0.8317(5) 0.0000 0.0434(17) Uani 1 2 d S T P
H1 H 0.0000 0.704(4) 0.0000 0.040(11) Uiso 1 2 d S . P
H2 H 0.0000 0.0000 0.307(12) 0.17(4) Uiso 1 6 d S . P

loop_
_atom_site_aniso_label
_atom_site_aniso_U_11
_atom_site_aniso_U_22
_atom_site_aniso_U_33
_atom_site_aniso_U_23
_atom_site_aniso_U_13
_atom_site_aniso_U_12
C1 0.057(4) 0.057(4) 0.047(5) 0.000 0.000 0.0285(18)
C2 0.052(3) 0.040(3) 0.042(2) -0.0003(6) -0.0005(12) 0.0260(13)

loop_
_atom_type_symbol
_atom_type_description
_atom_type_scat_dispersion_real
_atom_type_scat_dispersion_imag
_atom_type_scat_source
C C 0.0015 0.0009 'International Tables Vol C Tables 4.2.6.8 and 6.1.1.4'
H H 0.0000 0.0000 'International Tables Vol C Tables 4.2.6.8 and 6.1.1.4'

loop_
_geom_angle_atom_site_label_1
_geom_angle_atom_site_label_2
_geom_angle_atom_site_label_3
_geom_angle
_geom_angle_site_symmetry_1
_geom_angle_site_symmetry_3
C2 C2 C2 120.0 21_665 20_455

loop_
_geom_bond_atom_site_label_1
_geom_bond_atom_site_label_2
_geom_bond_distance
_geom_bond_site_symmetry_2
C1 C1 1.152(12) 19_556
C2 C2 1.379(4) 21_665
C2 C2 1.379(4) 20_455
